data_2014889
loop_
_publ_author_name
'Vijay Mahadevan Iyer'
'Helen Stoeckli-Evans'
'Anthony D'Al\'eo'
'Luisa De Cola'
'Peter Belser'

_publ_section_title
;
 Packing effects in 4,4'-bis(4-hydroxybutyl)-2,2'-bipyridine and
 4,4'-bis(4-bromobutyl)-2,2'-bipyridine
;
_journal_issue 4
_journal_name_full 'Acta Crystallographica Section C'
_journal_page_first o259
_journal_page_last o261
_journal_paper_doi 10.1107/S0108270105006438
_journal_volume 61
_journal_year 2005
_chemical_formula_iupac 'C18 H24 N2 O2'
_chemical_formula_moiety 'C18 H24 N2 O2'
_chemical_formula_sum 'C18 H24 N2 O2'
_chemical_formula_weight 300.39
_chemical_name_systematic
;
4,4'-bis(4-hydroxybutyl)-2,2'-bipyridine
;
_space_group_IT_number 15
_symmetry_cell_setting monoclinic
_symmetry_space_group_name_Hall '-C 2yc'
_symmetry_space_group_name_H-M 'C 1 2/c 1'
_atom_sites_solution_hydrogens geom
_atom_sites_solution_primary direct
_atom_sites_solution_secondary difmap
_audit_creation_method SHELXL-97
_cell_angle_alpha 90.00
_cell_angle_beta 116.759(9)
_cell_angle_gamma 90.00
_cell_formula_units_Z 4
_cell_length_a 22.878(3)
_cell_length_b 4.7657(5)
_cell_length_c 16.789(2)
_cell_measurement_reflns_used 4949
_cell_measurement_temperature 173(2)
_cell_measurement_theta_max 29.52
_cell_measurement_theta_min 2.00
_cell_volume 1634.5(4)
_computing_cell_refinement X-Area
_computing_data_collection 'X-Area (Stoe & Cie, 2004)'
_computing_data_reduction 'X-RED32 (Stoe & Cie, 2004)'
_computing_molecular_graphics 'PLATON  (Spek, 2003)'
_computing_publication_material SHELXL97
_computing_structure_refinement 'SHELXL97 (Sheldrick, 1997)'
_computing_structure_solution 'SHELXS97 (Sheldrick, 1990)'
_diffrn_ambient_temperature 173(2)
_diffrn_detector_area_resol_mean 0.81\%A
_diffrn_measured_fraction_theta_full 0.991
_diffrn_measured_fraction_theta_max 0.991
_diffrn_measurement_device_type 'STOE IPDS'
_diffrn_measurement_method '\f oscillation'
_diffrn_radiation_monochromator graphite
_diffrn_radiation_source 'fine-focus sealed tube'
_diffrn_radiation_type MoK\a
_diffrn_radiation_wavelength 0.71073
_diffrn_reflns_av_R_equivalents 0.0476
_diffrn_reflns_av_sigmaI/netI 0.0276
_diffrn_reflns_limit_h_max 30
_diffrn_reflns_limit_h_min -30
_diffrn_reflns_limit_k_max 6
_diffrn_reflns_limit_k_min -6
_diffrn_reflns_limit_l_max 22
_diffrn_reflns_limit_l_min -23
_diffrn_reflns_number 11138
_diffrn_reflns_theta_full 29.23
_diffrn_reflns_theta_max 29.23
_diffrn_reflns_theta_min 1.99
_diffrn_standards_decay_% 0
_diffrn_standards_interval_time 0
_diffrn_standards_number 0
_exptl_absorpt_coefficient_mu 0.080
_exptl_absorpt_correction_type none
_exptl_crystal_colour colourless
_exptl_crystal_density_diffrn 1.221
_exptl_crystal_density_meas ?
_exptl_crystal_density_method 'not measured'
_exptl_crystal_description rod
_exptl_crystal_F_000 648
_exptl_crystal_size_max 0.50
_exptl_crystal_size_mid 0.17
_exptl_crystal_size_min 0.10
_refine_diff_density_max 0.321
_refine_diff_density_min -0.160
_refine_ls_extinction_method none
_refine_ls_goodness_of_fit_ref 1.050
_refine_ls_hydrogen_treatment refall
_refine_ls_matrix_type full
_refine_ls_number_parameters 148
_refine_ls_number_reflns 2210
_refine_ls_number_restraints 0
_refine_ls_restrained_S_all 1.050
_refine_ls_R_factor_all 0.0556
_refine_ls_R_factor_gt 0.0413
_refine_ls_shift/su_max <0.001
_refine_ls_shift/su_mean <0.001
_refine_ls_structure_factor_coef Fsqd
_refine_ls_weighting_details 'calc w=1/[\s^2^(Fo^2^)+(0.0673P)^2^+0.3603P] where P=(Fo^2^+2Fc^2^)/3'
_refine_ls_weighting_scheme calc
_refine_ls_wR_factor_gt 0.1115
_refine_ls_wR_factor_ref 0.1180
_reflns_number_gt 1733
_reflns_number_total 2210
_reflns_threshold_expression I>2\s(I)
_cod_data_source_file sk1818.cif
_cod_data_source_block I
_cod_depositor_comments
;
The following automatic conversions were performed:

'_exptl_crystal_density_meas' value 'none' was changed to '?' - the
value is perceived as not measured.

Automatic conversion script
Id: cif_fix_values 3008 2015-01-20 13:52:24Z robertas 
;
_cod_original_sg_symbol_H-M 'C 2/c'
_cod_database_code 2014889
_cod_database_fobs_code 2014889

loop_
_symmetry_equiv_pos_as_xyz
'x, y, z'
'-x, y, -z+1/2'
'x+1/2, y+1/2, z'
'-x+1/2, y+1/2, -z+1/2'
'-x, -y, -z'
'x, -y, z-1/2'
'-x+1/2, -y+1/2, -z'
'x+1/2, -y+1/2, z-1/2'

loop_
_atom_site_label
_atom_site_fract_x
_atom_site_fract_y
_atom_site_fract_z
_atom_site_U_iso_or_equiv
_atom_site_adp_type
_atom_site_calc_flag
_atom_site_refinement_flags
_atom_site_occupancy
_atom_site_disorder_assembly
_atom_site_disorder_group
_atom_site_type_symbol
O1 0.38863(5) -0.1556(2) 0.23801(7) 0.0430(3) Uani d . 1 . . O
H1 0.4194(9) -0.068(4) 0.2911(13) 0.062(5) Uiso d . 1 . . H
N1 -0.02394(4) 0.3477(2) -0.10911(6) 0.0245(2) Uani d . 1 . . N
C2 0.01218(5) 0.3912(2) -0.02070(6) 0.0206(2) Uani d . 1 . . C
C3 0.06885(5) 0.2382(2) 0.02965(7) 0.0228(2) Uani d . 1 . . C
H3 0.0927(7) 0.264(3) 0.0928(9) 0.029(3) Uiso d . 1 . . H
C4 0.09052(5) 0.0360(2) -0.01106(7) 0.0242(2) Uani d . 1 . . C
C5 0.05314(5) -0.0074(2) -0.10196(7) 0.0280(2) Uani d . 1 . . C
H5 0.0644(8) -0.144(3) -0.1336(10) 0.040(4) Uiso d . 1 . . H
C6 -0.00341(5) 0.1495(3) -0.14721(7) 0.0287(3) Uani d . 1 . . C
H6 -0.0312(7) 0.124(3) -0.2102(10) 0.033(4) Uiso d . 1 . . H
C7 0.15147(5) -0.1321(2) 0.04344(8) 0.0297(3) Uani d . 1 . . C
H7A 0.1565(9) -0.269(4) 0.0056(12) 0.049(5) Uiso d . 1 . . H
H7B 0.1457(8) -0.220(4) 0.0922(11) 0.045(4) Uiso d . 1 . . H
C8 0.21374(5) 0.0427(3) 0.08786(8) 0.0312(3) Uani d . 1 . . C
H8A 0.2202(9) 0.150(4) 0.0396(12) 0.054(5) Uiso d . 1 . . H
H8B 0.2073(8) 0.189(4) 0.1239(11) 0.048(4) Uiso d . 1 . . H
C9 0.27345(6) -0.1367(3) 0.14334(9) 0.0326(3) Uani d . 1 . . C
H9A 0.2672(9) -0.243(4) 0.1900(12) 0.057(5) Uiso d . 1 . . H
H9B 0.2785(9) -0.278(4) 0.1036(12) 0.057(5) Uiso d . 1 . . H
C10 0.33580(6) 0.0300(3) 0.19055(9) 0.0386(3) Uani d . 1 . . C
H10A 0.3435(9) 0.138(4) 0.1449(13) 0.060(5) Uiso d . 1 . . H
H10B 0.3327(9) 0.161(4) 0.2366(12) 0.050(5) Uiso d . 1 . . H

loop_
_atom_site_aniso_label
_atom_site_aniso_U_11
_atom_site_aniso_U_22
_atom_site_aniso_U_33
_atom_site_aniso_U_12
_atom_site_aniso_U_13
_atom_site_aniso_U_23
O1 0.0292(5) 0.0427(6) 0.0383(5) 0.0083(4) -0.0014(4) -0.0077(4)
N1 0.0226(4) 0.0284(5) 0.0210(4) -0.0009(3) 0.0085(3) -0.0008(3)
C2 0.0185(4) 0.0220(5) 0.0215(4) -0.0032(4) 0.0092(4) -0.0004(4)
C3 0.0193(4) 0.0237(5) 0.0229(4) -0.0024(4) 0.0074(4) -0.0011(4)
C4 0.0201(5) 0.0221(5) 0.0310(5) -0.0026(4) 0.0118(4) -0.0006(4)
C5 0.0289(5) 0.0279(6) 0.0306(5) -0.0015(4) 0.0165(4) -0.0045(4)
C6 0.0283(5) 0.0347(6) 0.0227(5) -0.0010(4) 0.0113(4) -0.0040(4)
C7 0.0228(5) 0.0245(5) 0.0387(6) 0.0013(4) 0.0110(4) -0.0007(5)
C8 0.0233(5) 0.0273(6) 0.0374(6) -0.0002(4) 0.0085(4) 0.0011(5)
C9 0.0251(5) 0.0301(6) 0.0369(6) 0.0020(4) 0.0090(5) 0.0006(5)
C10 0.0254(6) 0.0349(7) 0.0404(7) 0.0008(5) 0.0015(5) -0.0011(5)

loop_
_atom_type_symbol
_atom_type_description
_atom_type_scat_dispersion_real
_atom_type_scat_dispersion_imag
_atom_type_scat_source
C C 0.0033 0.0016 'International Tables Vol C Tables 4.2.6.8 and 6.1.1.4'
H H 0.0000 0.0000 'International Tables Vol C Tables 4.2.6.8 and 6.1.1.4'
N N 0.0061 0.0033 'International Tables Vol C Tables 4.2.6.8 and 6.1.1.4'
O O 0.0106 0.0060 'International Tables Vol C Tables 4.2.6.8 and 6.1.1.4'

loop_
_geom_angle_atom_site_label_1
_geom_angle_atom_site_label_2
_geom_angle_atom_site_label_3
_geom_angle_site_symmetry_3
_geom_angle
C10 O1 H1 . 109.8(12)
C6 N1 C2 . 117.43(9)
N1 C2 C3 . 121.88(9)
N1 C2 C2 5_565 116.58(11)
C3 C2 C2 5_565 121.54(11)
C2 C3 C4 . 120.22(9)
C2 C3 H3 . 121.0(8)
C4 C3 H3 . 118.7(8)
C5 C4 C3 . 117.54(10)
C5 C4 C7 . 122.10(10)
C3 C4 C7 . 120.34(10)
C6 C5 C4 . 118.86(10)
C6 C5 H5 . 119.1(9)
C4 C5 H5 . 122.1(9)
N1 C6 C5 . 124.05(10)
N1 C6 H6 . 114.4(9)
C5 C6 H6 . 121.6(9)
C4 C7 C8 . 114.31(9)
C4 C7 H7A . 108.4(11)
C8 C7 H7A . 109.4(10)
C4 C7 H7B . 107.3(10)
C8 C7 H7B . 105.8(10)
H7A C7 H7B . 111.7(14)
C9 C8 C7 . 112.08(10)
C9 C8 H8A . 110.8(10)
C7 C8 H8A . 108.8(10)
C9 C8 H8B . 111.5(10)
C7 C8 H8B . 108.9(10)
H8A C8 H8B . 104.4(13)
C10 C9 C8 . 113.66(10)
C10 C9 H9A . 107.0(11)
C8 C9 H9A . 111.1(11)
C10 C9 H9B . 110.0(11)
C8 C9 H9B . 108.4(11)
H9A C9 H9B . 106.5(16)
O1 C10 C9 . 109.38(11)
O1 C10 H10A . 110.5(11)
C9 C10 H10A . 108.6(11)
O1 C10 H10B . 106.7(10)
C9 C10 H10B . 110.4(10)
H10A C10 H10B . 111.3(14)

loop_
_geom_bond_atom_site_label_1
_geom_bond_atom_site_label_2
_geom_bond_site_symmetry_2
_geom_bond_distance
_geom_bond_publ_flag
O1 C10 . 1.4181(15) ?
O1 H1 . 0.95(2) ?
N1 C6 . 1.3387(14) ?
N1 C2 . 1.3509(12) ?
C2 C3 . 1.3931(14) ?
C2 C2 5_565 1.4890(19) ?
C3 C4 . 1.3951(15) ?
C3 H3 . 0.957(13) ?
C4 C5 . 1.3885(16) ?
C4 C7 . 1.5081(15) ?
C5 C6 . 1.3876(16) ?
C5 H5 . 0.944(16) ?
C6 H6 . 0.965(15) ?
C7 C8 . 1.5242(16) ?
C7 H7A . 0.953(18) ?
C7 H7B . 0.978(17) ?
C8 C9 . 1.5227(16) ?
C8 H8A . 1.025(18) ?
C8 H8B . 0.978(18) ?
C9 C10 . 1.5085(17) ?
C9 H9A . 0.997(19) ?
C9 H9B . 0.99(2) ?
C10 H10A . 1.00(2) ?
C10 H10B . 1.020(17) ?

loop_
_geom_hbond_atom_site_label_D
_geom_hbond_atom_site_label_H
_geom_hbond_atom_site_label_A
_geom_hbond_site_symmetry_A
_geom_hbond_distance_DH
_geom_hbond_distance_HA
_geom_hbond_distance_DA
_geom_hbond_angle_DHA
O1 H1 N1 8_556 0.95(2) 1.91(2) 2.8495(14) 172.5(18)

loop_
_geom_torsion_atom_site_label_1
_geom_torsion_atom_site_label_2
_geom_torsion_atom_site_label_3
_geom_torsion_atom_site_label_4
_geom_torsion_site_symmetry_1
_geom_torsion_site_symmetry_4
_geom_torsion
C6 N1 C2 C3 . . 0.25(14)
C6 N1 C2 C2 . 5_565 -178.87(11)
N1 C2 C3 C4 . . 1.03(15)
C2 C2 C3 C4 5_565 . -179.90(11)
C2 C3 C4 C5 . . -0.95(15)
C2 C3 C4 C7 . . -179.37(9)
C3 C4 C5 C6 . . -0.31(16)
C7 C4 C5 C6 . . 178.08(10)
C2 N1 C6 C5 . . -1.62(16)
C4 C5 C6 N1 . . 1.68(17)
C5 C4 C7 C8 . . 119.31(12)
C3 C4 C7 C8 . . -62.34(14)
C4 C7 C8 C9 . . 178.92(10)
C7 C8 C9 C10 . . -178.35(11)
C8 C9 C10 O1 . . -178.28(11)
